data_2234462
loop_
_publ_author_name
'Al-Youbi, Abdulrahman O.'
'Asiri, Abdullah M.'
'Faidallah, Hassan M.'
'Ng, Seik Weng'
'Tiekink, Edward R. T.'

_publ_section_title
;
 4a-Methyl-2,3,4,4a-tetrahydro-1<i>H</i>-carbazole-6-sulfonamide
;
_journal_coeditor_code XU5479
_journal_issue 4
_journal_name_full 'Acta Crystallographica Section E'
_journal_page_first o1050
_journal_paper_doi 10.1107/S1600536812010239
_journal_volume 68
_journal_year 2012
_chemical_formula_iupac 'C13 H16 N2 O2 S'
_chemical_formula_moiety 'C13 H16 N2 O2 S'
_chemical_formula_sum 'C13 H16 N2 O2 S'
_chemical_formula_weight 264.34
_chemical_melting_point_gt 513
_chemical_melting_point_lt 514
_chemical_name_systematic
;
4a-Methyl-2,3,4,4a-tetrahydro-1<i>H</i>-carbazole-6-sulfonamide
;
_space_group_IT_number 14
_symmetry_cell_setting monoclinic
_symmetry_space_group_name_Hall '-P 2yn'
_symmetry_space_group_name_H-M 'P 1 21/n 1'
_atom_sites_solution_hydrogens geom
_atom_sites_solution_primary direct
_atom_sites_solution_secondary difmap
_audit_creation_method SHELXL-97
_cell_angle_alpha 90.00
_cell_angle_beta 103.516(6)
_cell_angle_gamma 90.00
_cell_formula_units_Z 4
_cell_length_a 9.3694(5)
_cell_length_b 10.4051(5)
_cell_length_c 13.5937(8)
_cell_measurement_reflns_used 2450
_cell_measurement_temperature 100(2)
_cell_measurement_theta_max 27.4983
_cell_measurement_theta_min 2.3957
_cell_volume 1288.54(12)
_computing_cell_refinement 'CrysAlis PRO (Agilent, 2011)'
_computing_data_collection 'CrysAlis PRO (Agilent, 2011)'
_computing_data_reduction 'CrysAlis PRO (Agilent, 2011)'
_computing_molecular_graphics 'ORTEP-3 (Farrugia, 1997) and DIAMOND (Brandenburg, 2006)'
_computing_publication_material 'publCIF (Westrip, 2010)'
_computing_structure_refinement 'SHELXL97 (Sheldrick, 2008)'
_computing_structure_solution 'SHELXS97 (Sheldrick, 2008)'
_diffrn_ambient_temperature 100(2)
_diffrn_detector_area_resol_mean 10.4041
_diffrn_measured_fraction_theta_full 0.992
_diffrn_measured_fraction_theta_max 0.992
_diffrn_measurement_device_type 'Agilent SuperNova Dual diffractometer with an Atlas detector'
_diffrn_measurement_method '\w scan'
_diffrn_radiation_monochromator Mirror
_diffrn_radiation_source 'SuperNova (Mo) X-ray Source'
_diffrn_radiation_type MoK\a
_diffrn_radiation_wavelength 0.71073
_diffrn_reflns_av_R_equivalents 0.0297
_diffrn_reflns_av_sigmaI/netI 0.0506
_diffrn_reflns_limit_h_max 12
_diffrn_reflns_limit_h_min -8
_diffrn_reflns_limit_k_max 13
_diffrn_reflns_limit_k_min -10
_diffrn_reflns_limit_l_max 17
_diffrn_reflns_limit_l_min -17
_diffrn_reflns_number 5426
_diffrn_reflns_theta_full 27.56
_diffrn_reflns_theta_max 27.56
_diffrn_reflns_theta_min 2.40
_diffrn_standards_decay_% 0
_diffrn_standards_interval_count 0
_diffrn_standards_interval_time 0
_diffrn_standards_number 0
_exptl_absorpt_coefficient_mu 0.247
_exptl_absorpt_correction_T_max 0.9757
_exptl_absorpt_correction_T_min 0.9408
_exptl_absorpt_correction_type multi-scan
_exptl_absorpt_process_details '(CrysAlis PRO; Agilent, 2011)'
_exptl_crystal_colour light-brown
_exptl_crystal_density_diffrn 1.363
_exptl_crystal_density_method 'not measured'
_exptl_crystal_description prism
_exptl_crystal_F_000 560
_exptl_crystal_size_max 0.25
_exptl_crystal_size_mid 0.20
_exptl_crystal_size_min 0.10
_refine_diff_density_max 0.788
_refine_diff_density_min -0.479
_refine_ls_extinction_method none
_refine_ls_goodness_of_fit_ref 1.052
_refine_ls_hydrogen_treatment mixed
_refine_ls_matrix_type full
_refine_ls_number_parameters 171
_refine_ls_number_reflns 2959
_refine_ls_number_restraints 0
_refine_ls_restrained_S_all 1.052
_refine_ls_R_factor_all 0.0613
_refine_ls_R_factor_gt 0.0454
_refine_ls_shift/su_max 0.001
_refine_ls_shift/su_mean 0.001
_refine_ls_structure_factor_coef Fsqd
_refine_ls_weighting_details 'calc w=1/[\s^2^(Fo^2^)+(0.0503P)^2^+0.7098P] where P=(Fo^2^+2Fc^2^)/3'
_refine_ls_weighting_scheme calc
_refine_ls_wR_factor_gt 0.1093
_refine_ls_wR_factor_ref 0.1208
_reflns_number_gt 2364
_reflns_number_total 2959
_reflns_threshold_expression I>2\s(I)
_cod_data_source_file xu5479.cif
_cod_data_source_block I
_cod_original_sg_symbol_H-M 'P 21/n'
_cod_database_code 2234462
_cod_database_fobs_code 2234462

loop_
_symmetry_equiv_pos_as_xyz
'x, y, z'
'-x+1/2, y+1/2, -z+1/2'
'-x, -y, -z'
'x-1/2, -y-1/2, z-1/2'

loop_
_atom_site_type_symbol
_atom_site_label
_atom_site_fract_x
_atom_site_fract_y
_atom_site_fract_z
_atom_site_U_iso_or_equiv
_atom_site_adp_type
_atom_site_calc_flag
_atom_site_refinement_flags
_atom_site_occupancy
_atom_site_symmetry_multiplicity
S S1 0.72173(5) 0.36862(5) 0.76427(4) 0.01546(15) Uani d . 1 1
O O1 0.76980(15) 0.24573(13) 0.73458(11) 0.0199(3) Uani d . 1 1
N N2 0.8396(2) 0.47419(18) 0.74549(15) 0.0183(4) Uani d . 1 1
N N1 0.17508(18) 0.53036(16) 0.47626(13) 0.0174(4) Uani d . 1 1
O O2 0.70440(16) 0.38463(14) 0.86604(11) 0.0226(4) Uani d . 1 1
C C1 0.1424(2) 0.63100(19) 0.52284(16) 0.0170(4) Uani d . 1 1
C C2 0.0292(2) 0.7272(2) 0.47752(16) 0.0228(5) Uani d . 1 1
H H2A -0.0452 0.7341 0.5184 0.027 Uiso calc R 1 1
H H2B -0.0209 0.7011 0.4080 0.027 Uiso calc R 1 1
C C3 0.1071(3) 0.8567(2) 0.47558(17) 0.0230(5) Uani d . 1 1
H H3A 0.1717 0.8516 0.4276 0.028 Uiso calc R 1 1
H H3B 0.0329 0.9244 0.4513 0.028 Uiso calc R 1 1
C C4 0.1988(2) 0.8935(2) 0.58062(16) 0.0223(5) Uani d . 1 1
H H4A 0.2484 0.9766 0.5762 0.027 Uiso calc R 1 1
H H4B 0.1332 0.9045 0.6275 0.027 Uiso calc R 1 1
C C5 0.3141(2) 0.79111(19) 0.62255(16) 0.0186(4) Uani d . 1 1
H H5A 0.3676 0.8158 0.6917 0.022 Uiso calc R 1 1
H H5B 0.3859 0.7867 0.5796 0.022 Uiso calc R 1 1
C C6 0.2435(2) 0.65700(19) 0.62602(15) 0.0164(4) Uani d . 1 1
C C7 0.1608(2) 0.6485(2) 0.71120(17) 0.0235(5) Uani d . 1 1
H H7A 0.1174 0.5628 0.7112 0.035 Uiso calc R 1 1
H H7B 0.0828 0.7134 0.7001 0.035 Uiso calc R 1 1
H H7C 0.2293 0.6640 0.7765 0.035 Uiso calc R 1 1
C C8 0.3498(2) 0.54740(18) 0.62982(15) 0.0143(4) Uani d . 1 1
C C9 0.4757(2) 0.51408(18) 0.70010(15) 0.0147(4) Uani d . 1 1
H H9 0.5094 0.5633 0.7599 0.018 Uiso calc R 1 1
C C10 0.5525(2) 0.40494(18) 0.68035(15) 0.0143(4) Uani d . 1 1
C C11 0.5027(2) 0.32996(19) 0.59393(15) 0.0176(4) Uani d . 1 1
H H11 0.5554 0.2552 0.5834 0.021 Uiso calc R 1 1
C C12 0.3755(2) 0.36502(18) 0.52309(16) 0.0168(4) Uani d . 1 1
H H12 0.3402 0.3151 0.4639 0.020 Uiso calc R 1 1
C C13 0.3022(2) 0.47451(19) 0.54154(15) 0.0157(4) Uani d . 1 1
H H1 0.847(3) 0.474(2) 0.683(2) 0.032(7) Uiso d . 1 1
H H2 0.816(3) 0.549(3) 0.764(2) 0.030(7) Uiso d . 1 1

loop_
_atom_site_aniso_label
_atom_site_aniso_U_11
_atom_site_aniso_U_22
_atom_site_aniso_U_33
_atom_site_aniso_U_12
_atom_site_aniso_U_13
_atom_site_aniso_U_23
S1 0.0175(3) 0.0139(3) 0.0143(3) 0.00338(19) 0.00238(19) 0.00179(18)
O1 0.0226(8) 0.0133(7) 0.0235(8) 0.0049(6) 0.0049(6) 0.0014(6)
N2 0.0192(9) 0.0167(9) 0.0180(10) -0.0003(7) 0.0025(7) -0.0014(7)
N1 0.0159(8) 0.0189(8) 0.0160(9) 0.0011(7) 0.0009(7) -0.0010(7)
O2 0.0280(8) 0.0262(8) 0.0137(8) 0.0064(7) 0.0048(6) 0.0038(6)
C1 0.0135(9) 0.0201(10) 0.0175(10) -0.0014(8) 0.0037(8) -0.0002(8)
C2 0.0194(10) 0.0282(11) 0.0179(11) 0.0073(9) -0.0014(8) -0.0030(9)
C3 0.0285(12) 0.0216(11) 0.0185(11) 0.0103(9) 0.0043(9) 0.0015(8)
C4 0.0269(11) 0.0200(10) 0.0196(11) 0.0057(9) 0.0050(9) -0.0009(9)
C5 0.0226(11) 0.0159(10) 0.0172(10) 0.0030(9) 0.0046(8) -0.0006(8)
C6 0.0176(10) 0.0180(10) 0.0136(10) 0.0039(8) 0.0038(8) 0.0016(8)
C7 0.0232(11) 0.0281(11) 0.0208(11) 0.0069(9) 0.0084(9) 0.0025(9)
C8 0.0160(9) 0.0138(9) 0.0145(10) -0.0001(8) 0.0061(8) 0.0006(7)
C9 0.0178(10) 0.0148(9) 0.0120(9) -0.0006(8) 0.0043(8) -0.0007(7)
C10 0.0142(9) 0.0146(9) 0.0144(10) 0.0012(8) 0.0040(7) 0.0035(8)
C11 0.0208(10) 0.0143(9) 0.0191(11) 0.0007(8) 0.0078(8) -0.0011(8)
C12 0.0198(10) 0.0153(10) 0.0155(10) -0.0036(8) 0.0043(8) -0.0032(8)
C13 0.0150(9) 0.0179(10) 0.0145(10) -0.0024(8) 0.0038(8) 0.0005(8)

loop_
_atom_type_symbol
_atom_type_description
_atom_type_scat_dispersion_real
_atom_type_scat_dispersion_imag
_atom_type_scat_source
C C 0.0033 0.0016 'International Tables Vol C Tables 4.2.6.8 and 6.1.1.4'
H H 0.0000 0.0000 'International Tables Vol C Tables 4.2.6.8 and 6.1.1.4'
N N 0.0061 0.0033 'International Tables Vol C Tables 4.2.6.8 and 6.1.1.4'
O O 0.0106 0.0060 'International Tables Vol C Tables 4.2.6.8 and 6.1.1.4'
S S 0.1246 0.1234 'International Tables Vol C Tables 4.2.6.8 and 6.1.1.4'

loop_
_geom_angle_atom_site_label_1
_geom_angle_atom_site_label_2
_geom_angle_atom_site_label_3
_geom_angle
O2 S1 O1 118.92(9)
O2 S1 N2 107.89(10)
O1 S1 N2 106.72(10)
O2 S1 C10 108.08(9)
O1 S1 C10 107.50(9)
N2 S1 C10 107.21(9)
S1 N2 H1 111.6(17)
S1 N2 H2 109.5(17)
H1 N2 H2 112(2)
C1 N1 C13 106.40(17)
N1 C1 C2 124.71(19)
N1 C1 C6 115.23(18)
C2 C1 C6 119.57(18)
C1 C2 C3 107.61(17)
C1 C2 H2A 110.2
C3 C2 H2A 110.2
C1 C2 H2B 110.2
C3 C2 H2B 110.2
H2A C2 H2B 108.5
C4 C3 C2 111.61(18)
C4 C3 H3A 109.3
C2 C3 H3A 109.3
C4 C3 H3B 109.3
C2 C3 H3B 109.3
H3A C3 H3B 108.0
C5 C4 C3 111.52(17)
C5 C4 H4A 109.3
C3 C4 H4A 109.3
C5 C4 H4B 109.3
C3 C4 H4B 109.3
H4A C4 H4B 108.0
C4 C5 C6 111.71(17)
C4 C5 H5A 109.3
C6 C5 H5A 109.3
C4 C5 H5B 109.3
C6 C5 H5B 109.3
H5A C5 H5B 107.9
C8 C6 C1 99.28(16)
C8 C6 C7 112.08(16)
C1 C6 C7 111.62(17)
C8 C6 C5 113.55(16)
C1 C6 C5 108.06(16)
C7 C6 C5 111.58(17)
C6 C7 H7A 109.5
C6 C7 H7B 109.5
H7A C7 H7B 109.5
C6 C7 H7C 109.5
H7A C7 H7C 109.5
H7B C7 H7C 109.5
C9 C8 C13 120.48(18)
C9 C8 C6 131.77(18)
C13 C8 C6 107.74(17)
C8 C9 C10 117.72(18)
C8 C9 H9 121.1
C10 C9 H9 121.1
C11 C10 C9 121.85(18)
C11 C10 S1 119.82(15)
C9 C10 S1 118.23(15)
C12 C11 C10 119.89(18)
C12 C11 H11 120.1
C10 C11 H11 120.1
C13 C12 C11 118.07(19)
C13 C12 H12 121.0
C11 C12 H12 121.0
C12 C13 C8 121.94(18)
C12 C13 N1 126.75(18)
C8 C13 N1 111.29(17)

loop_
_geom_bond_atom_site_label_1
_geom_bond_atom_site_label_2
_geom_bond_distance
S1 O2 1.4398(15)
S1 O1 1.4442(14)
S1 N2 1.6197(19)
S1 C10 1.764(2)
N2 H1 0.86(3)
N2 H2 0.86(3)
N1 C1 1.297(3)
N1 C13 1.432(3)
C1 C2 1.484(3)
C1 C6 1.522(3)
C2 C3 1.536(3)
C2 H2A 0.9900
C2 H2B 0.9900
C3 C4 1.533(3)
C3 H3A 0.9900
C3 H3B 0.9900
C4 C5 1.529(3)
C4 H4A 0.9900
C4 H4B 0.9900
C5 C6 1.549(3)
C5 H5A 0.9900
C5 H5B 0.9900
C6 C8 1.507(3)
C6 C7 1.539(3)
C7 H7A 0.9800
C7 H7B 0.9800
C7 H7C 0.9800
C8 C9 1.377(3)
C8 C13 1.401(3)
C9 C10 1.403(3)
C9 H9 0.9500
C10 C11 1.396(3)
C11 C12 1.395(3)
C11 H11 0.9500
C12 C13 1.383(3)
C12 H12 0.9500

loop_
_geom_hbond_atom_site_label_D
_geom_hbond_atom_site_label_H
_geom_hbond_atom_site_label_A
_geom_hbond_site_symmetry_A
_geom_hbond_distance_DH
_geom_hbond_distance_HA
_geom_hbond_distance_DA
_geom_hbond_angle_DHA
N2 H1 N1 3_666 0.86(3) 2.13(3) 2.986(3) 170(2)
N2 H2 O1 2_656 0.86(3) 2.20(3) 3.039(2) 164(2)

loop_
_geom_torsion_atom_site_label_1
_geom_torsion_atom_site_label_2
_geom_torsion_atom_site_label_3
_geom_torsion_atom_site_label_4
_geom_torsion
C13 N1 C1 C2 172.04(19)
C13 N1 C1 C6 0.1(2)
N1 C1 C2 C3 -117.4(2)
C6 C1 C2 C3 54.2(2)
C1 C2 C3 C4 -54.0(2)
C2 C3 C4 C5 58.2(2)
C3 C4 C5 C6 -56.1(2)
N1 C1 C6 C8 1.3(2)
C2 C1 C6 C8 -171.03(18)
N1 C1 C6 C7 -117.0(2)
C2 C1 C6 C7 70.6(2)
N1 C1 C6 C5 119.95(19)
C2 C1 C6 C5 -52.4(2)
C4 C5 C6 C8 159.10(17)
C4 C5 C6 C1 50.0(2)
C4 C5 C6 C7 -73.1(2)
C1 C6 C8 C9 176.5(2)
C7 C6 C8 C9 -65.5(3)
C5 C6 C8 C9 62.1(3)
C1 C6 C8 C13 -2.2(2)
C7 C6 C8 C13 115.73(19)
C5 C6 C8 C13 -116.70(19)
C13 C8 C9 C10 -0.6(3)
C6 C8 C9 C10 -179.19(19)
C8 C9 C10 C11 -1.4(3)
C8 C9 C10 S1 174.85(15)
O2 S1 C10 C11 -139.60(16)
O1 S1 C10 C11 -10.09(19)
N2 S1 C10 C11 104.33(17)
O2 S1 C10 C9 44.03(18)
O1 S1 C10 C9 173.54(15)
N2 S1 C10 C9 -72.03(17)
C9 C10 C11 C12 1.8(3)
S1 C10 C11 C12 -174.46(15)
C10 C11 C12 C13 0.0(3)
C11 C12 C13 C8 -2.0(3)
C11 C12 C13 N1 176.45(19)
C9 C8 C13 C12 2.3(3)
C6 C8 C13 C12 -178.76(18)
C9 C8 C13 N1 -176.32(18)
C6 C8 C13 N1 2.6(2)
C1 N1 C13 C12 179.7(2)
C1 N1 C13 C8 -1.7(2)
